data_2224615
loop_
_publ_author_name
'Richter, Daniel'
'Kath, John C.'
'Rheingold, Arnold L.'
'DiPasquale, Antonio'
'Yanovsky, Alex'

_publ_section_title
5-Chloro-<i>N</i>-[2-(1<i>H</i>-imidazol-4-yl)ethyl]-<i>N</i>-methyl-7<i>H</i>-pyrrolo[2,3-<i>d</i>]pyrimidin-4-amine
_journal_coeditor_code DN2525
_journal_issue 1
_journal_name_full 'Acta Crystallographica Section E'
_journal_page_first o242
_journal_paper_doi 10.1107/S1600536809054750
_journal_volume 66
_journal_year 2010
_chemical_formula_iupac 'C12 H13 Cl N6'
_chemical_formula_moiety 'C12 H13 Cl N6'
_chemical_formula_sum 'C12 H13 Cl N6'
_chemical_formula_weight 276.73
_chemical_name_common .110422E-245
_chemical_name_systematic
;
5-Chloro-<i>N</i>-[2-(1<i>H</i>-imidazol-4-yl)ethyl]-<i>N</i>-methyl-
7<i>H</i>-pyrrolo[2,3-<i>d</i>]pyrimidin-4-amine
;
_space_group_IT_number 14
_symmetry_cell_setting monoclinic
_symmetry_space_group_name_Hall '-P 2yn'
_symmetry_space_group_name_H-M 'P 1 21/n 1'
_atom_sites_solution_hydrogens geom
_atom_sites_solution_primary direct
_atom_sites_solution_secondary difmap
_audit_creation_method SHELXL-97
_cell_angle_alpha 90.00
_cell_angle_beta 96.244(2)
_cell_angle_gamma 90.00
_cell_formula_units_Z 4
_cell_length_a 4.4673(5)
_cell_length_b 15.8855(17)
_cell_length_c 17.6544(19)
_cell_measurement_reflns_used 4149
_cell_measurement_temperature 208(2)
_cell_measurement_theta_max 27.6
_cell_measurement_theta_min 2.3
_cell_volume 1245.4(2)
_computing_cell_refinement 'SAINT (Bruker, 1997)'
_computing_data_collection 'SMART (Bruker, 1997)'
_computing_data_reduction 'SAINT (Bruker, 1997)'
_computing_molecular_graphics 'ORTEP-32 (Farrugia, 1997) and PLATON (Spek, 2009)'
_computing_publication_material 'WinGX (Farrugia, 1999)'
_computing_structure_refinement 'SHELXL97 (Sheldrick, 2008)'
_computing_structure_solution 'SIR97 (Burla <i>et al.</i>,  2005)'
_diffrn_ambient_temperature 208(2)
_diffrn_measured_fraction_theta_full 0.978
_diffrn_measured_fraction_theta_max 0.932
_diffrn_measurement_device_type 'Bruker SMART CCD area-detector'
_diffrn_measurement_method 'phi and omega scans'
_diffrn_radiation_monochromator graphite
_diffrn_radiation_source 'fine-focus sealed tube'
_diffrn_radiation_type MoK\a
_diffrn_radiation_wavelength 0.71073
_diffrn_reflns_av_R_equivalents 0.029
_diffrn_reflns_av_sigmaI/netI 0.028
_diffrn_reflns_limit_h_max 2
_diffrn_reflns_limit_h_min -5
_diffrn_reflns_limit_k_max 19
_diffrn_reflns_limit_k_min -20
_diffrn_reflns_limit_l_max 22
_diffrn_reflns_limit_l_min -22
_diffrn_reflns_number 8932
_diffrn_reflns_theta_full 25.0
_diffrn_reflns_theta_max 27.7
_diffrn_reflns_theta_min 1.7
_exptl_absorpt_coefficient_mu 0.30
_exptl_absorpt_correction_T_max 0.976
_exptl_absorpt_correction_T_min 0.953
_exptl_absorpt_correction_type multi-scan
_exptl_absorpt_process_details '(SADABS; Bruker, 2001)'
_exptl_crystal_colour colorless
_exptl_crystal_density_diffrn 1.476
_exptl_crystal_density_method 'not measured'
_exptl_crystal_description rod
_exptl_crystal_F_000 576
_exptl_crystal_size_max 0.16
_exptl_crystal_size_mid 0.08
_exptl_crystal_size_min 0.08
_refine_diff_density_max 0.38
_refine_diff_density_min -0.55
_refine_ls_extinction_method none
_refine_ls_goodness_of_fit_ref 1.05
_refine_ls_hydrogen_treatment constr
_refine_ls_matrix_type full
_refine_ls_number_parameters 173
_refine_ls_number_reflns 2669
_refine_ls_number_restraints 0
_refine_ls_restrained_S_all 1.05
_refine_ls_R_factor_all 0.052
_refine_ls_R_factor_gt 0.043
_refine_ls_shift/su_max 0.001
_refine_ls_shift/su_mean 0.000
_refine_ls_structure_factor_coef Fsqd
_refine_ls_weighting_details 'calc w=1/[\s^2^(Fo^2^)+(0.0625P)^2^+0.5128P] where P=(Fo^2^+2Fc^2^)/3'
_refine_ls_weighting_scheme calc
_refine_ls_wR_factor_gt 0.116
_refine_ls_wR_factor_ref 0.123
_reflns_number_gt 2223
_reflns_number_total 2669
_reflns_threshold_expression I>2\s(I)
_cod_data_source_file dn2525.cif
_cod_data_source_block I
_cod_depositor_comments
;
The following automatic conversions were performed:
'_symmetry_cell_setting' value 'Monoclinic' changed to 'monoclinic'
according to '/home/saulius/struct/CIF-dictionaries/cif_core.dic'
dictionary named 'cif_core.dic' version 2.4.1 from 2010-06-29.

Automatic conversion script
Id: cif_fix_enum 1527 2010-12-29 10:47:43Z saulius 

The following automatic conversions were performed:

'_symmetry_cell_setting' value 'Monoclinic' changed to 'monoclinic'
according to /home/saulius/struct/CIF-dictionaries/cif_core.dic
dictionary named 'cif_core.dic' version 2.4.1 from 2010-06-29.

Automatic conversion script
Id: cif_fix_values 1715 2011-07-08 13:25:40Z adriana 
;
_cod_original_sg_symbol_H-M 'P 21/n'
_cod_database_code 2224615
_cod_database_fobs_code 2224615

loop_
_symmetry_equiv_pos_as_xyz
'x, y, z'
'-x+1/2, y+1/2, -z+1/2'
'-x, -y, -z'
'x-1/2, -y-1/2, z-1/2'

loop_
_atom_site_type_symbol
_atom_site_label
_atom_site_fract_x
_atom_site_fract_y
_atom_site_fract_z
_atom_site_U_iso_or_equiv
_atom_site_adp_type
_atom_site_calc_flag
_atom_site_refinement_flags
_atom_site_occupancy
_atom_site_disorder_assembly
_atom_site_disorder_group
C C1 -0.0192(4) 0.58232(11) 0.29931(10) 0.0283(4) Uani d . 1 . .
C C2 -0.1622(4) 0.50275(10) 0.28217(10) 0.0277(4) Uani d . 1 . .
C C3 -0.1729(4) 0.41555(11) 0.30729(11) 0.0328(4) Uani d . 1 . .
C C4 -0.3817(4) 0.37368(12) 0.25972(11) 0.0358(4) Uani d . 1 . .
H H4 -0.4315 0.3165 0.2638 0.043 Uiso calc R 1 . .
C C5 -0.3795(4) 0.50431(11) 0.21665(10) 0.0297(4) Uani d . 1 . .
C C6 -0.2998(4) 0.63935(11) 0.19349(11) 0.0351(4) Uani d . 1 . .
H H6 -0.3424 0.6876 0.1634 0.042 Uiso calc R 1 . .
C C7 0.2759(5) 0.53923(14) 0.41905(14) 0.0525(6) Uani d . 1 . .
H H7A 0.0959 0.5146 0.4359 0.079 Uiso calc R 1 . .
H H7B 0.3892 0.5680 0.4614 0.079 Uiso calc R 1 . .
H H7C 0.3992 0.4952 0.4004 0.079 Uiso calc R 1 . .
C C8 0.3331(4) 0.68204(12) 0.36897(11) 0.0346(4) Uani d . 1 . .
H H8A 0.3273 0.7100 0.3194 0.042 Uiso calc R 1 . .
H H8B 0.5448 0.6750 0.3891 0.042 Uiso calc R 1 . .
C C9 0.1773(4) 0.73809(12) 0.42332(11) 0.0339(4) Uani d . 1 . .
H H9A -0.0034 0.7630 0.3957 0.041 Uiso calc R 1 . .
H H9B 0.1139 0.7035 0.4647 0.041 Uiso calc R 1 . .
C C10 0.3803(4) 0.80697(11) 0.45646(10) 0.0297(4) Uani d . 1 . .
C C11 0.5339(4) 0.81184(12) 0.52734(11) 0.0344(4) Uani d . 1 . .
H H11 0.5279 0.7730 0.5673 0.041 Uiso calc R 1 . .
C C12 0.6424(4) 0.92068(12) 0.45984(11) 0.0354(4) Uani d . 1 . .
H H12 0.7291 0.9715 0.4459 0.042 Uiso calc R 1 . .
N N1 -0.0952(3) 0.64914(9) 0.25352(9) 0.0331(3) Uani d . 1 . .
N N2 -0.5079(3) 0.42744(9) 0.20513(9) 0.0336(3) Uani d . 1 . .
H H2 -0.6479 0.4145 0.1688 0.040 Uiso calc R 1 . .
N N3 -0.4509(3) 0.57078(10) 0.17064(9) 0.0340(3) Uani d . 1 . .
N N4 0.1919(3) 0.59882(10) 0.35853(9) 0.0351(4) Uani d . 1 . .
N N5 0.4505(3) 0.87609(10) 0.41396(9) 0.0325(3) Uani d . 1 . .
N N6 0.6992(3) 0.88485(10) 0.52872(9) 0.0357(4) Uani d . 1 . .
H H6A 0.8182 0.9042 0.5670 0.043 Uiso calc R 1 . .
Cl Cl1 0.02168(14) 0.36102(3) 0.38240(3) 0.0529(2) Uani d . 1 . .

loop_
_atom_site_aniso_label
_atom_site_aniso_U_11
_atom_site_aniso_U_22
_atom_site_aniso_U_33
_atom_site_aniso_U_12
_atom_site_aniso_U_13
_atom_site_aniso_U_23
C1 0.0312(8) 0.0258(8) 0.0273(9) 0.0014(6) 0.0001(6) -0.0027(7)
C2 0.0335(8) 0.0243(8) 0.0244(9) 0.0013(6) -0.0012(6) -0.0004(6)
C3 0.0414(9) 0.0262(9) 0.0291(9) -0.0002(7) -0.0047(7) 0.0041(7)
C4 0.0457(10) 0.0258(9) 0.0344(10) -0.0026(7) -0.0026(7) 0.0009(7)
C5 0.0339(8) 0.0264(9) 0.0277(9) 0.0022(7) -0.0018(6) -0.0023(7)
C6 0.0470(10) 0.0275(9) 0.0297(10) 0.0045(7) -0.0016(7) 0.0042(7)
C7 0.0680(13) 0.0322(11) 0.0498(14) 0.0004(10) -0.0272(10) 0.0014(9)
C8 0.0321(8) 0.0318(9) 0.0389(10) -0.0054(7) -0.0013(7) -0.0069(8)
C9 0.0321(8) 0.0321(9) 0.0366(10) -0.0037(7) -0.0003(7) -0.0046(8)
C10 0.0294(7) 0.0277(9) 0.0311(9) 0.0024(6) -0.0005(6) -0.0029(7)
C11 0.0395(9) 0.0298(9) 0.0323(10) 0.0011(7) -0.0025(7) 0.0004(7)
C12 0.0386(9) 0.0283(9) 0.0376(11) -0.0030(7) -0.0036(7) -0.0024(8)
N1 0.0408(8) 0.0250(7) 0.0327(9) 0.0002(6) 0.0004(6) -0.0001(6)
N2 0.0387(7) 0.0285(8) 0.0312(8) -0.0022(6) -0.0069(6) -0.0021(6)
N3 0.0415(8) 0.0282(8) 0.0301(8) 0.0048(6) -0.0060(6) 0.0008(6)
N4 0.0407(8) 0.0257(8) 0.0359(9) -0.0009(6) -0.0090(6) -0.0031(6)
N5 0.0349(7) 0.0303(8) 0.0305(8) -0.0009(6) -0.0048(6) -0.0002(6)
N6 0.0390(8) 0.0320(8) 0.0331(9) -0.0011(6) -0.0094(6) -0.0062(7)
Cl1 0.0763(4) 0.0314(3) 0.0444(3) -0.0069(2) -0.0233(3) 0.0115(2)

loop_
_atom_type_symbol
_atom_type_description
_atom_type_scat_dispersion_real
_atom_type_scat_dispersion_imag
_atom_type_scat_source
C C 0.0033 0.0016 'International Tables Vol C Tables 4.2.6.8 and 6.1.1.4'
H H 0.0000 0.0000 'International Tables Vol C Tables 4.2.6.8 and 6.1.1.4'
N N 0.0061 0.0033 'International Tables Vol C Tables 4.2.6.8 and 6.1.1.4'
Cl Cl 0.1484 0.1585 'International Tables Vol C Tables 4.2.6.8 and 6.1.1.4'

loop_
_geom_angle_atom_site_label_1
_geom_angle_atom_site_label_2
_geom_angle_atom_site_label_3
_geom_angle_site_symmetry_1
_geom_angle_site_symmetry_3
_geom_angle
_geom_angle_publ_flag
N1 C1 N4 . . 114.64(15) ?
N1 C1 C2 . . 119.20(15) ?
N4 C1 C2 . . 126.15(16) ?
C5 C2 C1 . . 113.83(15) ?
C5 C2 C3 . . 102.77(14) ?
C1 C2 C3 . . 143.40(16) ?
C4 C3 C2 . . 108.69(15) ?
C4 C3 Cl1 . . 118.73(14) ?
C2 C3 Cl1 . . 132.58(14) ?
C3 C4 N2 . . 109.48(16) ?
C3 C4 H4 . . 125.3 ?
N2 C4 H4 . . 125.3 ?
N3 C5 N2 . . 123.13(15) ?
N3 C5 C2 . . 126.66(16) ?
N2 C5 C2 . . 110.21(15) ?
N3 C6 N1 . . 128.55(17) ?
N3 C6 H6 . . 115.7 ?
N1 C6 H6 . . 115.7 ?
N4 C7 H7A . . 109.5 ?
N4 C7 H7B . . 109.5 ?
H7A C7 H7B . . 109.5 ?
N4 C7 H7C . . 109.5 ?
H7A C7 H7C . . 109.5 ?
H7B C7 H7C . . 109.5 ?
N4 C8 C9 . . 112.60(15) ?
N4 C8 H8A . . 109.1 ?
C9 C8 H8A . . 109.1 ?
N4 C8 H8B . . 109.1 ?
C9 C8 H8B . . 109.1 ?
H8A C8 H8B . . 107.8 ?
C10 C9 C8 . . 111.87(14) ?
C10 C9 H9A . . 109.2 ?
C8 C9 H9A . . 109.2 ?
C10 C9 H9B . . 109.2 ?
C8 C9 H9B . . 109.2 ?
H9A C9 H9B . . 107.9 ?
C11 C10 N5 . . 109.35(16) ?
C11 C10 C9 . . 128.54(17) ?
N5 C10 C9 . . 122.03(16) ?
C10 C11 N6 . . 106.29(16) ?
C10 C11 H11 . . 126.9 ?
N6 C11 H11 . . 126.9 ?
N5 C12 N6 . . 112.00(17) ?
N5 C12 H12 . . 124.0 ?
N6 C12 H12 . . 124.0 ?
C6 N1 C1 . . 119.29(15) ?
C5 N2 C4 . . 108.84(15) ?
C5 N2 H2 . . 125.6 ?
C4 N2 H2 . . 125.6 ?
C6 N3 C5 . . 112.45(15) ?
C1 N4 C7 . . 123.13(16) ?
C1 N4 C8 . . 121.64(15) ?
C7 N4 C8 . . 115.03(15) ?
C12 N5 C10 . . 105.27(16) ?
C12 N6 C11 . . 107.09(15) ?
C12 N6 H6A . . 126.5 ?
C11 N6 H6A . . 126.5 ?

loop_
_geom_bond_atom_site_label_1
_geom_bond_atom_site_label_2
_geom_bond_site_symmetry_2
_geom_bond_distance
_geom_bond_publ_flag
C1 N1 . 1.355(2) ?
C1 N4 . 1.355(2) ?
C1 C2 . 1.434(2) ?
C2 C5 . 1.427(2) ?
C2 C3 . 1.457(2) ?
C3 C4 . 1.359(3) ?
C3 Cl1 . 1.7360(18) ?
C4 N2 . 1.363(2) ?
C4 H4 . 0.9400 ?
C5 N3 . 1.349(2) ?
C5 N2 . 1.355(2) ?
C6 N3 . 1.321(2) ?
C6 N1 . 1.331(2) ?
C6 H6 . 0.9400 ?
C7 N4 . 1.446(3) ?
C7 H7A . 0.9700 ?
C7 H7B . 0.9700 ?
C7 H7C . 0.9700 ?
C8 N4 . 1.468(2) ?
C8 C9 . 1.531(3) ?
C8 H8A . 0.9800 ?
C8 H8B . 0.9800 ?
C9 C10 . 1.499(2) ?
C9 H9A . 0.9800 ?
C9 H9B . 0.9800 ?
C10 C11 . 1.362(2) ?
C10 N5 . 1.385(2) ?
C11 N6 . 1.374(2) ?
C11 H11 . 0.9400 ?
C12 N5 . 1.320(2) ?
C12 N6 . 1.342(2) ?
C12 H12 . 0.9400 ?
N2 H2 . 0.8700 ?
N6 H6A . 0.8700 ?

loop_
_geom_hbond_atom_site_label_D
_geom_hbond_atom_site_label_H
_geom_hbond_atom_site_label_A
_geom_hbond_site_symmetry_A
_geom_hbond_distance_DH
_geom_hbond_distance_HA
_geom_hbond_distance_DA
_geom_hbond_angle_DHA
N2 H2 N5 2_445 0.87 1.98 2.845(2) 175
N6 H6A N3 4_776 0.87 2.04 2.892(2) 167

loop_
_cod_related_entry_id
_cod_related_entry_database
_cod_related_entry_code
1 ChemSpider 24744172
